data_7046264
loop_
_publ_author_name
'Basu, Debashis'
'Woods, Toby J.'
'Rauchfuss, Thomas B.'

_publ_section_title
;
 Ni(ii) complexes of the phosphine-oxime
 Ph<sub>2</sub>PC<sub>6</sub>H<sub>4</sub>-2-CH[double bond, length as
 m-dash]NOH.
;
_journal_issue 21
_journal_name_full 'Dalton transactions (Cambridge, England : 2003)'
_journal_page_first 7256
_journal_page_last 7262
_journal_paper_doi 10.1039/c8dt01551a
_journal_volume 47
_journal_year 2018
_chemical_formula_moiety 'C57 H45 N3 Ni3 O4 P3, B F4, 0.5(H2 O)'
_chemical_formula_sum 'C57 H46 B F4 N3 Ni3 O4.5 P3'
_chemical_formula_weight 1200.82
_space_group_crystal_system triclinic
_space_group_IT_number 2
_space_group_name_Hall '-P 1'
_space_group_name_H-M_alt 'P -1'
_symmetry_space_group_name_Hall '-P 1'
_symmetry_space_group_name_H-M 'P -1'
_atom_sites_solution_hydrogens mixed
_audit_creation_method SHELXL-2014/7
_audit_update_record
;
2018-04-04 deposited with the CCDC.
2018-05-08 downloaded from the CCDC.
;
_cell_angle_alpha 91.309(3)
_cell_angle_beta 108.166(3)
_cell_angle_gamma 118.187(3)
_cell_formula_units_Z 2
_cell_length_a 14.4858(13)
_cell_length_b 14.8932(13)
_cell_length_c 15.1803(12)
_cell_measurement_reflns_used 51757
_cell_measurement_temperature 100(2)
_cell_measurement_theta_max 25.55
_cell_measurement_theta_min 2.38
_cell_volume 2685.6(4)
_computing_cell_refinement 'SAINT V8.34A (Bruker, 2005)'
_computing_data_collection 'APEX2 V2014.9-0 (Bruker, 2014)'
_computing_data_reduction
; 
SAINT V8.34A, XPREP v2014/2, TWINABS V2012/1 
(Bruker, 2012 & 2014) 
;
_computing_molecular_graphics
; 
SHELXTL v2014-7 (Bruker, 2014), CrystalMaker v2.7.7 (CrystalMaker, 1994) 
;
_computing_publication_material 'XCIF V2014-2 (Bruker, 2014)'
_computing_structure_refinement 'SHELX-2014-7 (Sheldrick, 2015)'
_computing_structure_solution 'SHELXT-2014-4 (Sheldrick, 2015b)'
_diffrn_ambient_temperature 100(2)
_diffrn_measured_fraction_theta_full 0.999
_diffrn_measured_fraction_theta_max 0.979
_diffrn_measurement_device 'Bruker D8 Venture/Photon 100'
_diffrn_measurement_method 'profile data from \f and \w scans'
_diffrn_radiation_monochromator 'multilayer mirrors'
_diffrn_radiation_source 'microfocus sealed tube'
_diffrn_radiation_type MoK\a
_diffrn_radiation_wavelength 0.71073
_diffrn_radiation_wavelength_id twin4_a_sq
_diffrn_reflns_av_R_equivalents 0.0361
_diffrn_reflns_av_unetI/netI 0.0530
_diffrn_reflns_Laue_measured_fraction_full 0.999
_diffrn_reflns_Laue_measured_fraction_max 0.979
_diffrn_reflns_limit_h_max 17
_diffrn_reflns_limit_h_min -17
_diffrn_reflns_limit_k_max 17
_diffrn_reflns_limit_k_min -17
_diffrn_reflns_limit_l_max 18
_diffrn_reflns_limit_l_min -18
_diffrn_reflns_number 18684
_diffrn_reflns_point_group_measured_fraction_full 0.999
_diffrn_reflns_point_group_measured_fraction_max 0.979
_diffrn_reflns_theta_full 25.242
_diffrn_reflns_theta_max 25.540
_diffrn_reflns_theta_min 2.349
_exptl_absorpt_coefficient_mu 1.195
_exptl_absorpt_correction_T_max 0.745209
_exptl_absorpt_correction_T_min 0.642095
_exptl_absorpt_correction_type multi-scan
_exptl_absorpt_process_details 'TWINABS V2014/5 (Bruker, 2014)'
_exptl_crystal_colour red
_exptl_crystal_density_diffrn 1.485
_exptl_crystal_density_method 'not measured'
_exptl_crystal_description plate-like
_exptl_crystal_F_000 1230
_exptl_crystal_id twin4_a_sq
_exptl_crystal_preparation
; 
The data crystal was mounted using oil (Parantone-N, Exxon) to a 
0.3 mm cryo-loop (Hampton Research) with the (1 2 0) scattering 
planes roughly normal to the spindle axis. 
;
_exptl_crystal_size_max 0.298
_exptl_crystal_size_mid 0.051
_exptl_crystal_size_min 0.042
_platon_squeeze_details
; 
One void space containing significant electron density was identified 
by SQUEEZE. The electron density removed from this void space is consistent 
with two methanol solvate molecules, making the most probable solution one 
that consists of one methanol molecule per target molecule.
;
_refine_diff_density_max 0.700
_refine_diff_density_min -0.675
_refine_diff_density_rms 0.104
_refine_ls_extinction_method none
_refine_ls_goodness_of_fit_ref 1.134
_refine_ls_hydrogen_treatment constr
_refine_ls_matrix_type full
_refine_ls_number_parameters 688
_refine_ls_number_reflns 9844
_refine_ls_number_restraints 0
_refine_ls_restrained_S_all 1.134
_refine_ls_R_factor_all 0.0719
_refine_ls_R_factor_gt 0.0540
_refine_ls_shift/su_max 0.001
_refine_ls_shift/su_mean 0.000
_refine_ls_structure_factor_coef Fsqd
_refine_ls_weighting_details 'w=1/[\s^2^(Fo^2^)+(0.0166P)^2^+10.2153P] where P=(Fo^2^+2Fc^2^)/3'
_refine_ls_weighting_scheme calc
_refine_ls_wR_factor_gt 0.1021
_refine_ls_wR_factor_ref 0.1080
_reflns_Friedel_coverage 0.000
_reflns_number_gt 8288
_reflns_number_total 9844
_reflns_threshold_expression 'I > 2\s(I)'
_cod_data_source_file c8dt01551a2.cif
_cod_data_source_block twin4_a_sq
_cod_depositor_comments 'Adding full bibliography for 7046263--7046270.cif.'
_cod_original_formula_sum 'C57 H46 B F4 N3 Ni3 O4.50 P3'
_cod_database_code 7046264
_shelx_shelxl_version_number 2014/7
_shelx_space_group_comment
; 
The symmetry employed for this shelxl refinement is uniquely defined 
by the following loop, which should always be used as a source of 
symmetry information in preference to the above space-group names. 
They are only intended as comments. 
;
_shelx_estimated_absorpt_t_min 0.717
_shelx_estimated_absorpt_t_max 0.952
_platon_squeeze_void_probe_radius 1.20

loop_
_space_group_symop_operation_xyz
'x, y, z'
'-x, -y, -z'

loop_
_atom_site_label
_atom_site_type_symbol
_atom_site_fract_x
_atom_site_fract_y
_atom_site_fract_z
_atom_site_U_iso_or_equiv
_atom_site_adp_type
_atom_site_occupancy
_atom_site_site_symmetry_order
_atom_site_calc_flag
_atom_site_refinement_flags_posn
_atom_site_refinement_flags_adp
_atom_site_refinement_flags_occupancy
_atom_site_disorder_assembly
_atom_site_disorder_group
Ni1 Ni 0.37727(4) 0.42054(4) 0.21983(3) 0.00998(12) Uani 1 1 d . . . . .
Ni2 Ni 0.29799(4) 0.56601(4) 0.28614(3) 0.00918(12) Uani 1 1 d . . . . .
Ni3 Ni 0.52907(4) 0.66307(4) 0.25988(3) 0.00996(12) Uani 1 1 d . . . . .
P1 P 0.34673(8) 0.26350(8) 0.19144(7) 0.0107(2) Uani 1 1 d . . . . .
P2 P 0.18470(8) 0.57802(8) 0.34496(7) 0.0100(2) Uani 1 1 d . . . . .
P3 P 0.69863(8) 0.79192(8) 0.30027(7) 0.0109(2) Uani 1 1 d . . . . .
O1 O 0.5808(2) 0.5799(2) 0.2296(2) 0.0163(6) Uani 1 1 d . . . . .
O2 O 0.2628(2) 0.3679(2) 0.2674(2) 0.0163(6) Uani 1 1 d . . . . .
O3 O 0.3895(2) 0.7075(2) 0.31754(19) 0.0144(6) Uani 1 1 d . . . . .
O4 O 0.3874(2) 0.5498(2) 0.23068(18) 0.0121(6) Uani 1 1 d . . . . .
N1 N 0.5040(3) 0.4775(2) 0.1865(2) 0.0114(7) Uani 1 1 d . . . . .
N2 N 0.2060(3) 0.4226(3) 0.2572(2) 0.0123(7) Uani 1 1 d . . . . .
N3 N 0.4793(2) 0.7515(2) 0.2878(2) 0.0116(7) Uani 1 1 d . . . . .
C1 C 0.3999(3) 0.2457(3) 0.1035(3) 0.0137(8) Uani 1 1 d . . . . .
C2 C 0.4879(3) 0.3328(3) 0.0873(3) 0.0126(8) Uani 1 1 d . . . . .
C3 C 0.5349(3) 0.3158(3) 0.0252(3) 0.0164(9) Uani 1 1 d . . . . .
H3 H 0.5936 0.3737 0.0138 0.020 Uiso 1 1 calc R U . . .
C4 C 0.4972(3) 0.2158(3) -0.0200(3) 0.0203(9) Uani 1 1 d . . . . .
H4 H 0.5310 0.2056 -0.0609 0.024 Uiso 1 1 calc R U . . .
C5 C 0.4108(3) 0.1317(3) -0.0050(3) 0.0199(9) Uani 1 1 d . . . . .
H5 H 0.3844 0.0635 -0.0363 0.024 Uiso 1 1 calc R U . . .
C6 C 0.3618(3) 0.1462(3) 0.0557(3) 0.0168(9) Uani 1 1 d . . . . .
H6 H 0.3016 0.0875 0.0647 0.020 Uiso 1 1 calc R U . . .
C7 C 0.5382(3) 0.4403(3) 0.1342(3) 0.0144(8) Uani 1 1 d . . . . .
H7 H 0.6046 0.4893 0.1251 0.017 Uiso 1 1 calc R U . . .
C8 C 0.4122(3) 0.2247(3) 0.2948(3) 0.0126(8) Uani 1 1 d . . . . .
C9 C 0.4737(3) 0.1759(3) 0.2943(3) 0.0199(9) Uani 1 1 d . . . . .
H9 H 0.4865 0.1636 0.2387 0.024 Uiso 1 1 calc R U . . .
C10 C 0.5164(4) 0.1452(3) 0.3762(3) 0.0239(10) Uani 1 1 d . . . . .
H10 H 0.5579 0.1114 0.3758 0.029 Uiso 1 1 calc R U . . .
C11 C 0.4994(3) 0.1634(3) 0.4569(3) 0.0211(9) Uani 1 1 d . . . . .
H11 H 0.5296 0.1427 0.5123 0.025 Uiso 1 1 calc R U . . .
C12 C 0.4380(3) 0.2119(3) 0.4581(3) 0.0216(10) Uani 1 1 d . . . . .
H12 H 0.4257 0.2239 0.5141 0.026 Uiso 1 1 calc R U . . .
C13 C 0.3948(3) 0.2428(3) 0.3773(3) 0.0187(9) Uani 1 1 d . . . . .
H13 H 0.3532 0.2764 0.3782 0.022 Uiso 1 1 calc R U . . .
C14 C 0.1986(3) 0.1651(3) 0.1507(3) 0.0126(8) Uani 1 1 d . . . . .
C15 C 0.1619(3) 0.0690(3) 0.1771(3) 0.0201(9) Uani 1 1 d . . . . .
H15 H 0.2154 0.0518 0.2139 0.024 Uiso 1 1 calc R U . . .
C16 C 0.0473(4) -0.0024(3) 0.1500(3) 0.0261(10) Uani 1 1 d . . . . .
H16 H 0.0227 -0.0684 0.1676 0.031 Uiso 1 1 calc R U . . .
C17 C -0.0309(4) 0.0235(4) 0.0971(3) 0.0289(11) Uani 1 1 d . . . . .
H17 H -0.1090 -0.0239 0.0802 0.035 Uiso 1 1 calc R U . . .
C18 C 0.0049(3) 0.1181(4) 0.0690(3) 0.0243(10) Uani 1 1 d . . . . .
H18 H -0.0489 0.1345 0.0312 0.029 Uiso 1 1 calc R U . . .
C19 C 0.1187(3) 0.1889(3) 0.0957(3) 0.0148(8) Uani 1 1 d . . . . .
H19 H 0.1427 0.2539 0.0765 0.018 Uiso 1 1 calc R U . . .
C20 C 0.0423(3) 0.4936(3) 0.2621(3) 0.0120(8) Uani 1 1 d . . . . .
C21 C 0.0163(3) 0.3969(3) 0.2159(3) 0.0122(8) Uani 1 1 d . . . . .
C22 C -0.0937(3) 0.3286(3) 0.1538(3) 0.0155(8) Uani 1 1 d . . . . .
H22 H -0.1125 0.2625 0.1234 0.019 Uiso 1 1 calc R U . . .
C23 C -0.1759(3) 0.3560(3) 0.1359(3) 0.0210(9) Uani 1 1 d . . . . .
H23 H -0.2503 0.3092 0.0930 0.025 Uiso 1 1 calc R U . . .
C24 C -0.1497(3) 0.4513(3) 0.1803(3) 0.0250(10) Uani 1 1 d . . . . .
H24 H -0.2060 0.4702 0.1675 0.030 Uiso 1 1 calc R U . . .
C25 C -0.0408(3) 0.5203(3) 0.2440(3) 0.0178(9) Uani 1 1 d . . . . .
H25 H -0.0235 0.5854 0.2751 0.021 Uiso 1 1 calc R U . . .
C26 C 0.0977(3) 0.3621(3) 0.2285(3) 0.0132(8) Uani 1 1 d . . . . .
H26 H 0.0690 0.2893 0.2145 0.016 Uiso 1 1 calc R U . . .
C27 C 0.1890(3) 0.5275(3) 0.4531(3) 0.0122(8) Uani 1 1 d . . . . .
C28 C 0.0931(3) 0.4576(3) 0.4692(3) 0.0184(9) Uani 1 1 d . . . . .
H28 H 0.0207 0.4329 0.4221 0.022 Uiso 1 1 calc R U . . .
C29 C 0.1033(4) 0.4241(4) 0.5543(3) 0.0244(10) Uani 1 1 d . . . . .
H29 H 0.0378 0.3752 0.5647 0.029 Uiso 1 1 calc R U . . .
C30 C 0.2082(4) 0.4612(3) 0.6242(3) 0.0216(9) Uani 1 1 d . . . . .
H30 H 0.2148 0.4390 0.6830 0.026 Uiso 1 1 calc R U . . .
C31 C 0.3036(3) 0.5310(3) 0.6079(3) 0.0212(9) Uani 1 1 d . . . . .
H31 H 0.3759 0.5568 0.6557 0.025 Uiso 1 1 calc R U . . .
C32 C 0.2945(3) 0.5632(3) 0.5231(3) 0.0171(9) Uani 1 1 d . . . . .
H32 H 0.3605 0.6100 0.5121 0.021 Uiso 1 1 calc R U . . .
C33 C 0.2022(3) 0.7060(3) 0.3738(3) 0.0132(8) Uani 1 1 d . . . . .
C34 C 0.2262(3) 0.7735(3) 0.3113(3) 0.0155(9) Uani 1 1 d . . . . .
H34 H 0.2266 0.7503 0.2526 0.019 Uiso 1 1 calc R U . . .
C35 C 0.2495(3) 0.8747(3) 0.3349(3) 0.0228(10) Uani 1 1 d . . . . .
H35 H 0.2666 0.9210 0.2928 0.027 Uiso 1 1 calc R U . . .
C36 C 0.2477(3) 0.9080(3) 0.4207(3) 0.0260(11) Uani 1 1 d . . . . .
H36 H 0.2650 0.9775 0.4375 0.031 Uiso 1 1 calc R U . . .
C37 C 0.2212(3) 0.8410(3) 0.4809(3) 0.0226(10) Uani 1 1 d . . . . .
H37 H 0.2178 0.8637 0.5382 0.027 Uiso 1 1 calc R U . . .
C38 C 0.1991(3) 0.7397(3) 0.4587(3) 0.0151(8) Uani 1 1 d . . . . .
H38 H 0.1820 0.6939 0.5012 0.018 Uiso 1 1 calc R U . . .
C39 C 0.7017(3) 0.9093(3) 0.2693(3) 0.0124(8) Uani 1 1 d . . . . .
C40 C 0.6081(3) 0.9208(3) 0.2606(3) 0.0119(8) Uani 1 1 d . . . . .
C41 C 0.6095(3) 1.0108(3) 0.2336(3) 0.0166(9) Uani 1 1 d . . . . .
H41 H 0.5469 1.0194 0.2270 0.020 Uiso 1 1 calc R U . . .
C42 C 0.7007(4) 1.0873(3) 0.2162(3) 0.0199(9) Uani 1 1 d . . . . .
H42 H 0.7000 1.1475 0.1975 0.024 Uiso 1 1 calc R U . . .
C43 C 0.7931(3) 1.0759(3) 0.2261(3) 0.0215(9) Uani 1 1 d . . . . .
H43 H 0.8561 1.1287 0.2153 0.026 Uiso 1 1 calc R U . . .
C44 C 0.7928(3) 0.9867(3) 0.2521(3) 0.0166(9) Uani 1 1 d . . . . .
H44 H 0.8557 0.9787 0.2580 0.020 Uiso 1 1 calc R U . . .
C45 C 0.5096(3) 0.8471(3) 0.2802(3) 0.0128(8) Uani 1 1 d . . . . .
H45 H 0.4625 0.8719 0.2882 0.015 Uiso 1 1 calc R U . . .
C46 C 0.7728(3) 0.8199(3) 0.4270(3) 0.0119(8) Uani 1 1 d . . . . .
C47 C 0.8411(3) 0.9197(3) 0.4835(3) 0.0179(9) Uani 1 1 d . . . . .
H47 H 0.8498 0.9786 0.4561 0.021 Uiso 1 1 calc R U . . .
C48 C 0.8959(3) 0.9326(3) 0.5793(3) 0.0222(10) Uani 1 1 d . . . . .
H48 H 0.9412 1.0005 0.6179 0.027 Uiso 1 1 calc R U . . .
C49 C 0.8857(3) 0.8474(3) 0.6200(3) 0.0195(9) Uani 1 1 d . . . . .
H49 H 0.9249 0.8571 0.6858 0.023 Uiso 1 1 calc R U . . .
C50 C 0.8183(3) 0.7482(3) 0.5643(3) 0.0205(9) Uani 1 1 d . . . . .
H50 H 0.8113 0.6898 0.5919 0.025 Uiso 1 1 calc R U . . .
C51 C 0.7609(3) 0.7340(3) 0.4686(3) 0.0175(9) Uani 1 1 d . . . . .
H51 H 0.7132 0.6657 0.4309 0.021 Uiso 1 1 calc R U . . .
C52 C 0.7850(3) 0.7708(3) 0.2474(3) 0.0122(8) Uani 1 1 d . . . . .
C53 C 0.7424(3) 0.7345(3) 0.1500(3) 0.0176(9) Uani 1 1 d . . . . .
H53 H 0.6723 0.7271 0.1121 0.021 Uiso 1 1 calc R U . . .
C54 C 0.8012(4) 0.7091(3) 0.1077(3) 0.0216(9) Uani 1 1 d . . . . .
H54 H 0.7709 0.6833 0.0414 0.026 Uiso 1 1 calc R U . . .
C55 C 0.9049(4) 0.7214(3) 0.1627(3) 0.0230(10) Uani 1 1 d . . . . .
H55 H 0.9454 0.7039 0.1339 0.028 Uiso 1 1 calc R U . . .
C56 C 0.9487(3) 0.7589(3) 0.2588(3) 0.0204(9) Uani 1 1 d . . . . .
H56 H 1.0202 0.7684 0.2958 0.024 Uiso 1 1 calc R U . . .
C57 C 0.8895(3) 0.7831(3) 0.3025(3) 0.0146(8) Uani 1 1 d . . . . .
H57 H 0.9196 0.8076 0.3691 0.018 Uiso 1 1 calc R U . . .
B1 B 0.2648(4) 0.8570(4) 0.0842(4) 0.0257(12) Uani 1 1 d . . . . .
F1 F 0.3076(3) 0.7909(2) 0.0932(2) 0.0461(8) Uani 1 1 d . . . . .
F2 F 0.3343(2) 0.9432(2) 0.15947(19) 0.0375(7) Uani 1 1 d . . . . .
F3 F 0.2547(3) 0.8894(2) -0.00059(19) 0.0482(8) Uani 1 1 d . . . . .
F4 F 0.1577(2) 0.8032(3) 0.0885(2) 0.0468(8) Uani 1 1 d . . . . .
O5 O 0.4937(5) 0.5169(5) 0.4550(5) 0.0288(15) Uani 0.5 1 d G . P A -1
H5A H 0.5283 0.5017 0.4170 0.043 Uiso 0.5 1 d G U P A -1
H5B H 0.4147 0.4691 0.4232 0.043 Uiso 0.5 1 d G U P A -1

loop_
_atom_site_aniso_label
_atom_site_aniso_U_11
_atom_site_aniso_U_22
_atom_site_aniso_U_33
_atom_site_aniso_U_23
_atom_site_aniso_U_13
_atom_site_aniso_U_12
Ni1 0.0088(2) 0.0086(3) 0.0143(3) 0.00274(19) 0.00509(19) 0.0051(2)
Ni2 0.0079(2) 0.0084(3) 0.0121(3) 0.00187(19) 0.00392(19) 0.0046(2)
Ni3 0.0072(2) 0.0083(3) 0.0140(3) 0.00166(19) 0.00358(19) 0.0039(2)
P1 0.0093(5) 0.0095(5) 0.0131(5) 0.0014(4) 0.0031(4) 0.0052(4)
P2 0.0085(4) 0.0100(5) 0.0114(5) 0.0022(4) 0.0030(4) 0.0051(4)
P3 0.0085(5) 0.0098(5) 0.0139(5) 0.0029(4) 0.0036(4) 0.0045(4)
O1 0.0078(13) 0.0079(14) 0.0301(17) -0.0007(12) 0.0070(12) 0.0018(11)
O2 0.0207(15) 0.0157(15) 0.0272(17) 0.0108(12) 0.0159(13) 0.0155(13)
O3 0.0102(13) 0.0122(14) 0.0213(15) 0.0007(11) 0.0094(11) 0.0039(11)
O4 0.0092(12) 0.0110(14) 0.0174(15) 0.0044(11) 0.0064(11) 0.0052(11)
N1 0.0108(15) 0.0070(16) 0.0144(17) 0.0006(13) 0.0016(13) 0.0048(13)
N2 0.0135(16) 0.0153(18) 0.0146(17) 0.0056(13) 0.0074(13) 0.0106(14)
N3 0.0064(15) 0.0131(18) 0.0131(17) 0.0029(13) 0.0046(13) 0.0026(13)
C1 0.0091(18) 0.017(2) 0.014(2) -0.0006(16) 0.0001(15) 0.0078(17)
C2 0.0110(18) 0.019(2) 0.010(2) 0.0015(16) 0.0012(15) 0.0103(17)
C3 0.0101(19) 0.024(2) 0.014(2) 0.0004(17) 0.0033(16) 0.0086(17)
C4 0.016(2) 0.025(2) 0.020(2) -0.0042(18) 0.0040(17) 0.0125(19)
C5 0.017(2) 0.023(2) 0.015(2) -0.0067(18) -0.0007(17) 0.0116(19)
C6 0.0129(19) 0.018(2) 0.016(2) -0.0007(17) 0.0016(16) 0.0077(17)
C7 0.0102(18) 0.016(2) 0.019(2) 0.0061(17) 0.0060(16) 0.0073(17)
C8 0.0105(18) 0.0068(19) 0.017(2) 0.0005(15) 0.0014(16) 0.0042(16)
C9 0.023(2) 0.022(2) 0.015(2) -0.0019(17) 0.0031(18) 0.0142(19)
C10 0.028(2) 0.021(2) 0.022(2) -0.0013(19) -0.0024(19) 0.019(2)
C11 0.017(2) 0.020(2) 0.017(2) 0.0060(18) -0.0024(17) 0.0079(18)
C12 0.017(2) 0.027(3) 0.016(2) 0.0049(18) 0.0052(17) 0.0080(19)
C13 0.0127(19) 0.020(2) 0.021(2) 0.0043(18) 0.0036(17) 0.0082(18)
C14 0.0127(19) 0.014(2) 0.013(2) 0.0008(16) 0.0053(16) 0.0072(17)
C15 0.018(2) 0.020(2) 0.016(2) 0.0027(17) 0.0019(17) 0.0082(19)
C16 0.027(2) 0.013(2) 0.018(2) -0.0011(18) 0.0072(19) -0.0037(19)
C17 0.011(2) 0.041(3) 0.018(2) -0.010(2) 0.0039(18) 0.002(2)
C18 0.015(2) 0.036(3) 0.017(2) -0.007(2) 0.0003(17) 0.014(2)
C19 0.017(2) 0.017(2) 0.013(2) 0.0005(16) 0.0044(16) 0.0111(18)
C20 0.0111(18) 0.015(2) 0.011(2) 0.0046(16) 0.0044(15) 0.0076(16)
C21 0.0135(19) 0.013(2) 0.011(2) 0.0041(15) 0.0058(16) 0.0061(16)
C22 0.0141(19) 0.013(2) 0.016(2) 0.0031(16) 0.0043(16) 0.0055(17)
C23 0.012(2) 0.020(2) 0.019(2) -0.0019(18) -0.0022(17) 0.0050(18)
C24 0.014(2) 0.025(3) 0.030(3) 0.000(2) -0.0025(18) 0.0125(19)
C25 0.015(2) 0.013(2) 0.023(2) 0.0013(17) 0.0018(17) 0.0087(17)
C26 0.016(2) 0.010(2) 0.015(2) 0.0046(16) 0.0076(16) 0.0060(17)
C27 0.0133(19) 0.013(2) 0.015(2) 0.0039(16) 0.0057(16) 0.0096(17)
C28 0.0115(19) 0.024(2) 0.021(2) 0.0071(18) 0.0072(17) 0.0089(18)
C29 0.020(2) 0.030(3) 0.022(2) 0.011(2) 0.0120(19) 0.009(2)
C30 0.028(2) 0.025(2) 0.016(2) 0.0094(18) 0.0087(18) 0.016(2)
C31 0.016(2) 0.019(2) 0.017(2) 0.0021(18) -0.0023(17) 0.0057(18)
C32 0.014(2) 0.016(2) 0.018(2) 0.0072(17) 0.0026(17) 0.0076(17)
C33 0.0040(17) 0.014(2) 0.019(2) 0.0001(16) 0.0020(15) 0.0042(16)
C34 0.0096(18) 0.018(2) 0.024(2) 0.0081(17) 0.0075(16) 0.0094(17)
C35 0.015(2) 0.018(2) 0.042(3) 0.011(2) 0.013(2) 0.0117(18)
C36 0.016(2) 0.012(2) 0.047(3) -0.003(2) 0.005(2) 0.0095(18)
C37 0.019(2) 0.021(2) 0.025(2) -0.0066(19) 0.0024(18) 0.0120(19)
C38 0.0127(19) 0.015(2) 0.015(2) -0.0008(16) 0.0016(16) 0.0080(17)
C39 0.0134(19) 0.014(2) 0.0084(19) 0.0005(15) 0.0019(15) 0.0072(16)
C40 0.0140(19) 0.0087(19) 0.012(2) -0.0006(15) 0.0041(15) 0.0056(16)
C41 0.019(2) 0.012(2) 0.023(2) 0.0032(17) 0.0075(17) 0.0107(18)
C42 0.028(2) 0.013(2) 0.027(2) 0.0115(18) 0.0150(19) 0.0134(19)
C43 0.016(2) 0.016(2) 0.030(3) 0.0105(19) 0.0115(18) 0.0035(18)
C44 0.0121(19) 0.017(2) 0.021(2) 0.0065(17) 0.0069(16) 0.0067(17)
C45 0.0121(18) 0.012(2) 0.014(2) 0.0015(16) 0.0040(16) 0.0069(16)
C46 0.0096(18) 0.012(2) 0.012(2) 0.0005(15) 0.0025(15) 0.0056(16)
C47 0.017(2) 0.015(2) 0.019(2) 0.0047(17) 0.0050(17) 0.0080(18)
C48 0.019(2) 0.018(2) 0.019(2) -0.0028(18) 0.0010(18) 0.0059(19)
C49 0.015(2) 0.026(2) 0.013(2) 0.0011(18) -0.0007(16) 0.0110(19)
C50 0.023(2) 0.020(2) 0.022(2) 0.0091(18) 0.0079(18) 0.0136(19)
C51 0.018(2) 0.014(2) 0.018(2) 0.0036(17) 0.0053(17) 0.0073(18)
C52 0.0137(19) 0.0071(19) 0.019(2) 0.0063(16) 0.0096(16) 0.0056(16)
C53 0.017(2) 0.020(2) 0.019(2) 0.0078(17) 0.0067(17) 0.0108(18)
C54 0.026(2) 0.023(2) 0.020(2) 0.0075(18) 0.0129(19) 0.013(2)
C55 0.027(2) 0.022(2) 0.037(3) 0.016(2) 0.025(2) 0.017(2)
C56 0.013(2) 0.017(2) 0.034(3) 0.0101(19) 0.0115(18) 0.0072(18)
C57 0.0107(19) 0.011(2) 0.019(2) 0.0037(16) 0.0038(16) 0.0039(16)
B1 0.025(3) 0.027(3) 0.022(3) 0.005(2) 0.004(2) 0.014(2)
F1 0.0423(18) 0.052(2) 0.0478(19) -0.0059(15) 0.0035(15) 0.0355(16)
F2 0.0407(16) 0.0325(17) 0.0234(15) -0.0050(12) 0.0000(12) 0.0141(14)
F3 0.0515(19) 0.0334(18) 0.0226(16) 0.0057(13) 0.0017(14) 0.0008(15)
F4 0.0218(15) 0.062(2) 0.049(2) 0.0149(16) 0.0080(13) 0.0190(15)
O5 0.013(3) 0.021(3) 0.043(4) -0.007(3) 0.000(3) 0.007(3)

loop_
_atom_type_symbol
_atom_type_description
_atom_type_scat_dispersion_real
_atom_type_scat_dispersion_imag
_atom_type_scat_source
C C 0.0033 0.0016 'International Tables Vol C Tables 4.2.6.8 and 6.1.1.4'
H H 0.0000 0.0000 'International Tables Vol C Tables 4.2.6.8 and 6.1.1.4'
B B 0.0013 0.0007 'International Tables Vol C Tables 4.2.6.8 and 6.1.1.4'
N N 0.0061 0.0033 'International Tables Vol C Tables 4.2.6.8 and 6.1.1.4'
O O 0.0106 0.0060 'International Tables Vol C Tables 4.2.6.8 and 6.1.1.4'
F F 0.0171 0.0103 'International Tables Vol C Tables 4.2.6.8 and 6.1.1.4'
P P 0.1023 0.0942 'International Tables Vol C Tables 4.2.6.8 and 6.1.1.4'
Ni Ni 0.3393 1.1124 'International Tables Vol C Tables 4.2.6.8 and 6.1.1.4'

loop_
_exptl_crystal_face_index_h
_exptl_crystal_face_index_k
_exptl_crystal_face_index_l
_exptl_crystal_face_perp_dist
1.00 -1.00 0.00 0.0180
-1.00 1.00 0.00 0.0160
-1.00 -1.00 0.00 0.0250
-1.00 -2.00 2.00 0.0960
1.00 0.00 -2.00 0.1240
0.00 0.00 1.00 0.1320
2.00 1.00 0.00 0.0150

loop_
_geom_angle_atom_site_label_1
_geom_angle_atom_site_label_2
_geom_angle_atom_site_label_3
_geom_angle
O2 Ni1 O4 90.82(11)
O2 Ni1 N1 173.31(13)
O4 Ni1 N1 89.36(12)
O2 Ni1 P1 87.60(9)
O4 Ni1 P1 172.82(9)
N1 Ni1 P1 93.03(10)
O3 Ni2 O4 92.25(11)
O3 Ni2 N2 178.74(13)
O4 Ni2 N2 88.33(12)
O3 Ni2 P2 90.32(8)
O4 Ni2 P2 176.76(9)
N2 Ni2 P2 89.13(10)
O1 Ni3 O4 91.14(11)
O1 Ni3 N3 177.64(13)
O4 Ni3 N3 90.47(12)
O1 Ni3 P3 87.31(9)
O4 Ni3 P3 176.74(9)
N3 Ni3 P3 91.17(10)
C1 P1 C14 107.17(18)
C1 P1 C8 105.36(17)
C14 P1 C8 104.14(18)
C1 P1 Ni1 112.41(14)
C14 P1 Ni1 113.11(13)
C8 P1 Ni1 113.93(13)
C20 P2 C27 104.78(18)
C20 P2 C33 107.88(17)
C27 P2 C33 105.16(18)
C20 P2 Ni2 107.76(13)
C27 P2 Ni2 111.94(12)
C33 P2 Ni2 118.45(13)
C39 P3 C46 107.18(18)
C39 P3 C52 106.33(17)
C46 P3 C52 105.47(18)
C39 P3 Ni3 111.96(13)
C46 P3 Ni3 110.88(13)
C52 P3 Ni3 114.53(13)
N1 O1 Ni3 118.5(2)
N2 O2 Ni1 113.8(2)
N3 O3 Ni2 118.3(2)
Ni3 O4 Ni2 115.69(14)
Ni3 O4 Ni1 115.82(13)
Ni2 O4 Ni1 117.11(13)
C7 N1 O1 112.1(3)
C7 N1 Ni1 133.8(3)
O1 N1 Ni1 114.0(2)
C26 N2 O2 112.7(3)
C26 N2 Ni2 132.7(3)
O2 N2 Ni2 114.6(2)
C45 N3 O3 112.1(3)
C45 N3 Ni3 132.1(3)
O3 N3 Ni3 115.7(2)
C6 C1 C2 118.8(4)
C6 C1 P1 121.0(3)
C2 C1 P1 120.0(3)
C3 C2 C1 118.9(4)
C3 C2 C7 116.4(4)
C1 C2 C7 124.7(3)
C4 C3 C2 121.3(4)
C4 C3 H3 119.4
C2 C3 H3 119.4
C5 C4 C3 119.6(4)
C5 C4 H4 120.2
C3 C4 H4 120.2
C4 C5 C6 120.4(4)
C4 C5 H5 119.8
C6 C5 H5 119.8
C5 C6 C1 121.0(4)
C5 C6 H6 119.5
C1 C6 H6 119.5
N1 C7 C2 128.4(4)
N1 C7 H7 115.8
C2 C7 H7 115.8
C9 C8 C13 119.5(4)
C9 C8 P1 123.9(3)
C13 C8 P1 116.6(3)
C8 C9 C10 119.5(4)
C8 C9 H9 120.3
C10 C9 H9 120.3
C11 C10 C9 120.8(4)
C11 C10 H10 119.6
C9 C10 H10 119.6
C10 C11 C12 120.2(4)
C10 C11 H11 119.9
C12 C11 H11 119.9
C11 C12 C13 119.8(4)
C11 C12 H12 120.1
C13 C12 H12 120.1
C12 C13 C8 120.2(4)
C12 C13 H13 119.9
C8 C13 H13 119.9
C15 C14 C19 119.0(4)
C15 C14 P1 121.9(3)
C19 C14 P1 119.0(3)
C14 C15 C16 120.6(4)
C14 C15 H15 119.7
C16 C15 H15 119.7
C17 C16 C15 119.5(4)
C17 C16 H16 120.2
C15 C16 H16 120.2
C18 C17 C16 120.3(4)
C18 C17 H17 119.9
C16 C17 H17 119.9
C17 C18 C19 120.2(4)
C17 C18 H18 119.9
C19 C18 H18 119.9
C18 C19 C14 120.4(4)
C18 C19 H19 119.8
C14 C19 H19 119.8
C25 C20 C21 119.8(4)
C25 C20 P2 122.6(3)
C21 C20 P2 117.6(3)
C22 C21 C20 119.0(3)
C22 C21 C26 116.8(4)
C20 C21 C26 124.2(3)
C23 C22 C21 120.8(4)
C23 C22 H22 119.6
C21 C22 H22 119.6
C24 C23 C22 120.0(4)
C24 C23 H23 120.0
C22 C23 H23 120.0
C23 C24 C25 120.4(4)
C23 C24 H24 119.8
C25 C24 H24 119.8
C20 C25 C24 120.1(4)
C20 C25 H25 120.0
C24 C25 H25 120.0
N2 C26 C21 125.3(4)
N2 C26 H26 117.4
C21 C26 H26 117.4
C28 C27 C32 119.4(4)
C28 C27 P2 123.3(3)
C32 C27 P2 117.3(3)
C29 C28 C27 119.8(4)
C29 C28 H28 120.1
C27 C28 H28 120.1
C30 C29 C28 120.6(4)
C30 C29 H29 119.7
C28 C29 H29 119.7
C29 C30 C31 119.4(4)
C29 C30 H30 120.3
C31 C30 H30 120.3
C32 C31 C30 120.5(4)
C32 C31 H31 119.8
C30 C31 H31 119.8
C31 C32 C27 120.3(4)
C31 C32 H32 119.8
C27 C32 H32 119.8
C38 C33 C34 119.8(4)
C38 C33 P2 121.6(3)
C34 C33 P2 118.5(3)
C35 C34 C33 120.0(4)
C35 C34 H34 120.0
C33 C34 H34 120.0
C34 C35 C36 119.7(4)
C34 C35 H35 120.1
C36 C35 H35 120.1
C37 C36 C35 120.4(4)
C37 C36 H36 119.8
C35 C36 H36 119.8
C36 C37 C38 120.5(4)
C36 C37 H37 119.7
C38 C37 H37 119.7
C33 C38 C37 119.7(4)
C33 C38 H38 120.2
C37 C38 H38 120.2
C44 C39 C40 120.0(4)
C44 C39 P3 121.3(3)
C40 C39 P3 118.8(3)
C41 C40 C39 118.5(4)
C41 C40 C45 116.4(3)
C39 C40 C45 125.1(3)
C42 C41 C40 121.1(4)
C42 C41 H41 119.5
C40 C41 H41 119.5
C41 C42 C43 120.0(4)
C41 C42 H42 120.0
C43 C42 H42 120.0
C42 C43 C44 119.8(4)
C42 C43 H43 120.1
C44 C43 H43 120.1
C39 C44 C43 120.7(4)
C39 C44 H44 119.7
C43 C44 H44 119.7
N3 C45 C40 127.1(3)
N3 C45 H45 116.5
C40 C45 H45 116.5
C47 C46 C51 119.4(4)
C47 C46 P3 124.4(3)
C51 C46 P3 116.2(3)
C48 C47 C46 119.7(4)
C48 C47 H47 120.1
C46 C47 H47 120.1
C47 C48 C49 120.8(4)
C47 C48 H48 119.6
C49 C48 H48 119.6
C50 C49 C48 119.7(4)
C50 C49 H49 120.1
C48 C49 H49 120.1
C51 C50 C49 120.1(4)
C51 C50 H50 119.9
C49 C50 H50 119.9
C50 C51 C46 120.3(4)
C50 C51 H51 119.9
C46 C51 H51 119.9
C53 C52 C57 119.3(4)
C53 C52 P3 118.7(3)
C57 C52 P3 121.9(3)
C54 C53 C52 120.7(4)
C54 C53 H53 119.7
C52 C53 H53 119.7
C53 C54 C55 119.9(4)
C53 C54 H54 120.1
C55 C54 H54 120.1
C56 C55 C54 119.9(4)
C56 C55 H55 120.1
C54 C55 H55 120.1
C55 C56 C57 120.8(4)
C55 C56 H56 119.6
C57 C56 H56 119.6
C56 C57 C52 119.4(4)
C56 C57 H57 120.3
C52 C57 H57 120.3
F3 B1 F1 112.4(4)
F3 B1 F4 108.0(4)
F1 B1 F4 107.9(4)
F3 B1 F2 110.0(4)
F1 B1 F2 109.1(4)
F4 B1 F2 109.3(4)
H5A O5 H5B 104.5

loop_
_geom_bond_atom_site_label_1
_geom_bond_atom_site_label_2
_geom_bond_distance
Ni1 O2 1.852(3)
Ni1 O4 1.859(3)
Ni1 N1 1.863(3)
Ni1 P1 2.1700(11)
Ni2 O3 1.829(3)
Ni2 O4 1.848(3)
Ni2 N2 1.853(3)
Ni2 P2 2.1693(11)
Ni3 O1 1.836(3)
Ni3 O4 1.839(3)
Ni3 N3 1.871(3)
Ni3 P3 2.1553(11)
P1 C1 1.806(4)
P1 C14 1.816(4)
P1 C8 1.823(4)
P2 C20 1.810(4)
P2 C27 1.817(4)
P2 C33 1.823(4)
P3 C39 1.805(4)
P3 C46 1.812(4)
P3 C52 1.815(4)
O1 N1 1.375(4)
O2 N2 1.388(4)
O3 N3 1.377(4)
N1 C7 1.291(5)
N2 C26 1.297(5)
N3 C45 1.297(5)
C1 C6 1.399(6)
C1 C2 1.420(6)
C2 C3 1.402(5)
C2 C7 1.458(6)
C3 C4 1.392(6)
C3 H3 0.9500
C4 C5 1.377(6)
C4 H4 0.9500
C5 C6 1.393(6)
C5 H5 0.9500
C6 H6 0.9500
C7 H7 0.9500
C8 C9 1.391(5)
C8 C13 1.398(6)
C9 C10 1.397(6)
C9 H9 0.9500
C10 C11 1.368(6)
C10 H10 0.9500
C11 C12 1.388(6)
C11 H11 0.9500
C12 C13 1.389(6)
C12 H12 0.9500
C13 H13 0.9500
C14 C15 1.390(6)
C14 C19 1.401(5)
C15 C16 1.394(6)
C15 H15 0.9500
C16 C17 1.392(7)
C16 H16 0.9500
C17 C18 1.382(7)
C17 H17 0.9500
C18 C19 1.384(6)
C18 H18 0.9500
C19 H19 0.9500
C20 C25 1.390(5)
C20 C21 1.409(5)
C21 C22 1.398(5)
C21 C26 1.461(5)
C22 C23 1.386(6)
C22 H22 0.9500
C23 C24 1.378(6)
C23 H23 0.9500
C24 C25 1.397(6)
C24 H24 0.9500
C25 H25 0.9500
C26 H26 0.9500
C27 C28 1.389(5)
C27 C32 1.394(5)
C28 C29 1.385(6)
C28 H28 0.9500
C29 C30 1.384(6)
C29 H29 0.9500
C30 C31 1.386(6)
C30 H30 0.9500
C31 C32 1.374(6)
C31 H31 0.9500
C32 H32 0.9500
C33 C38 1.394(6)
C33 C34 1.397(5)
C34 C35 1.391(6)
C34 H34 0.9500
C35 C36 1.395(7)
C35 H35 0.9500
C36 C37 1.370(6)
C36 H36 0.9500
C37 C38 1.395(6)
C37 H37 0.9500
C38 H38 0.9500
C39 C44 1.390(5)
C39 C40 1.412(5)
C40 C41 1.404(5)
C40 C45 1.459(5)
C41 C42 1.386(6)
C41 H41 0.9500
C42 C43 1.391(6)
C42 H42 0.9500
C43 C44 1.392(6)
C43 H43 0.9500
C44 H44 0.9500
C45 H45 0.9500
C46 C47 1.395(6)
C46 C51 1.400(5)
C47 C48 1.381(6)
C47 H47 0.9500
C48 C49 1.388(6)
C48 H48 0.9500
C49 C50 1.384(6)
C49 H49 0.9500
C50 C51 1.384(6)
C50 H50 0.9500
C51 H51 0.9500
C52 C53 1.393(6)
C52 C57 1.402(5)
C53 C54 1.384(6)
C53 H53 0.9500
C54 C55 1.392(6)
C54 H54 0.9500
C55 C56 1.377(6)
C55 H55 0.9500
C56 C57 1.393(6)
C56 H56 0.9500
C57 H57 0.9500
B1 F3 1.374(6)
B1 F1 1.380(6)
B1 F4 1.394(6)
B1 F2 1.400(6)
O5 H5A 0.9584
O5 H5B 0.9584

loop_
_geom_hbond_atom_site_label_D
_geom_hbond_atom_site_label_H
_geom_hbond_atom_site_label_A
_geom_hbond_distance_DH
_geom_hbond_distance_HA
_geom_hbond_distance_DA
_geom_hbond_angle_DHA
O5 H5B O2 0.96 2.48 3.314(6) 145.0

loop_
_geom_torsion_atom_site_label_1
_geom_torsion_atom_site_label_2
_geom_torsion_atom_site_label_3
_geom_torsion_atom_site_label_4
_geom_torsion
O4 Ni3 O1 N1 9.2(3)
P3 Ni3 O1 N1 -173.7(2)
O4 Ni1 O2 N2 22.5(2)
P1 Ni1 O2 N2 -150.5(2)
O4 Ni2 O3 N3 4.1(2)
P2 Ni2 O3 N3 -173.9(2)
O1 Ni3 O4 Ni2 157.71(15)
N3 Ni3 O4 Ni2 -24.01(16)
O1 Ni3 O4 Ni1 15.11(16)
N3 Ni3 O4 Ni1 -166.61(16)
O3 Ni2 O4 Ni3 15.55(16)
N2 Ni2 O4 Ni3 -163.33(16)
O3 Ni2 O4 Ni1 157.66(15)
N2 Ni2 O4 Ni1 -21.22(16)
O2 Ni1 O4 Ni3 146.47(15)
N1 Ni1 O4 Ni3 -26.85(16)
O2 Ni1 O4 Ni2 4.41(16)
N1 Ni1 O4 Ni2 -168.90(16)
Ni3 O1 N1 C7 152.4(3)
Ni3 O1 N1 Ni1 -30.2(3)
O4 Ni1 N1 C7 -150.4(4)
P1 Ni1 N1 C7 22.9(4)
O4 Ni1 N1 O1 33.0(2)
P1 Ni1 N1 O1 -153.8(2)
Ni1 O2 N2 C26 136.4(3)
Ni1 O2 N2 Ni2 -43.4(3)
O4 Ni2 N2 C26 -141.5(4)
P2 Ni2 N2 C26 36.4(4)
O4 Ni2 N2 O2 38.1(2)
P2 Ni2 N2 O2 -143.9(2)
Ni2 O3 N3 C45 154.6(3)
Ni2 O3 N3 Ni3 -22.2(3)
O4 Ni3 N3 C45 -148.8(4)
P3 Ni3 N3 C45 34.0(4)
O4 Ni3 N3 O3 27.2(2)
P3 Ni3 N3 O3 -150.0(2)
C14 P1 C1 C6 -36.6(4)
C8 P1 C1 C6 73.9(3)
Ni1 P1 C1 C6 -161.5(3)
C14 P1 C1 C2 148.4(3)
C8 P1 C1 C2 -101.1(3)
Ni1 P1 C1 C2 23.5(3)
C6 C1 C2 C3 -1.1(5)
P1 C1 C2 C3 174.0(3)
C6 C1 C2 C7 -178.0(3)
P1 C1 C2 C7 -2.9(5)
C1 C2 C3 C4 -0.3(6)
C7 C2 C3 C4 176.9(4)
C2 C3 C4 C5 1.2(6)
C3 C4 C5 C6 -0.6(6)
C4 C5 C6 C1 -0.8(6)
C2 C1 C6 C5 1.6(6)
P1 C1 C6 C5 -173.4(3)
O1 N1 C7 C2 171.6(3)
Ni1 N1 C7 C2 -5.1(6)
C3 C2 C7 N1 172.5(4)
C1 C2 C7 N1 -10.5(6)
C1 P1 C8 C9 -9.5(4)
C14 P1 C8 C9 103.1(4)
Ni1 P1 C8 C9 -133.2(3)
C1 P1 C8 C13 172.7(3)
C14 P1 C8 C13 -74.6(3)
Ni1 P1 C8 C13 49.1(3)
C13 C8 C9 C10 0.4(6)
P1 C8 C9 C10 -177.3(3)
C8 C9 C10 C11 -0.6(7)
C9 C10 C11 C12 0.6(7)
C10 C11 C12 C13 -0.5(6)
C11 C12 C13 C8 0.4(6)
C9 C8 C13 C12 -0.3(6)
P1 C8 C13 C12 177.5(3)
C1 P1 C14 C15 92.2(4)
C8 P1 C14 C15 -19.1(4)
Ni1 P1 C14 C15 -143.3(3)
C1 P1 C14 C19 -91.5(3)
C8 P1 C14 C19 157.2(3)
Ni1 P1 C14 C19 32.9(3)
C19 C14 C15 C16 -0.6(6)
P1 C14 C15 C16 175.6(3)
C14 C15 C16 C17 -0.8(7)
C15 C16 C17 C18 2.0(7)
C16 C17 C18 C19 -1.9(7)
C17 C18 C19 C14 0.5(6)
C15 C14 C19 C18 0.8(6)
P1 C14 C19 C18 -175.6(3)
C27 P2 C20 C25 98.7(4)
C33 P2 C20 C25 -12.9(4)
Ni2 P2 C20 C25 -141.9(3)
C27 P2 C20 C21 -80.3(3)
C33 P2 C20 C21 168.0(3)
Ni2 P2 C20 C21 39.0(3)
C25 C20 C21 C22 -1.1(6)
P2 C20 C21 C22 178.0(3)
C25 C20 C21 C26 178.9(4)
P2 C20 C21 C26 -2.1(5)
C20 C21 C22 C23 1.4(6)
C26 C21 C22 C23 -178.5(4)
C21 C22 C23 C24 -0.6(6)
C22 C23 C24 C25 -0.6(7)
C21 C20 C25 C24 0.0(6)
P2 C20 C25 C24 -179.1(3)
C23 C24 C25 C20 0.9(7)
O2 N2 C26 C21 176.7(3)
Ni2 N2 C26 C21 -3.6(6)
C22 C21 C26 N2 157.1(4)
C20 C21 C26 N2 -22.9(6)
C20 P2 C27 C28 -14.6(4)
C33 P2 C27 C28 99.0(4)
Ni2 P2 C27 C28 -131.1(3)
C20 P2 C27 C32 166.6(3)
C33 P2 C27 C32 -79.8(3)
Ni2 P2 C27 C32 50.1(3)
C32 C27 C28 C29 -0.1(6)
P2 C27 C28 C29 -178.9(3)
C27 C28 C29 C30 1.3(7)
C28 C29 C30 C31 -1.3(7)
C29 C30 C31 C32 0.0(7)
C30 C31 C32 C27 1.2(6)
C28 C27 C32 C31 -1.2(6)
P2 C27 C32 C31 177.7(3)
C20 P2 C33 C38 102.1(3)
C27 P2 C33 C38 -9.3(3)
Ni2 P2 C33 C38 -135.3(3)
C20 P2 C33 C34 -81.9(3)
C27 P2 C33 C34 166.7(3)
Ni2 P2 C33 C34 40.7(3)
C38 C33 C34 C35 1.5(5)
P2 C33 C34 C35 -174.5(3)
C33 C34 C35 C36 -0.6(6)
C34 C35 C36 C37 -1.2(6)
C35 C36 C37 C38 2.0(6)
C34 C33 C38 C37 -0.7(5)
P2 C33 C38 C37 175.3(3)
C36 C37 C38 C33 -1.1(6)
C46 P3 C39 C44 84.9(4)
C52 P3 C39 C44 -27.5(4)
Ni3 P3 C39 C44 -153.3(3)
C46 P3 C39 C40 -96.5(3)
C52 P3 C39 C40 151.0(3)
Ni3 P3 C39 C40 25.3(3)
C44 C39 C40 C41 0.6(6)
P3 C39 C40 C41 -178.0(3)
C44 C39 C40 C45 -177.6(4)
P3 C39 C40 C45 3.8(5)
C39 C40 C41 C42 -0.4(6)
C45 C40 C41 C42 178.0(4)
C40 C41 C42 C43 -0.4(6)
C41 C42 C43 C44 1.0(7)
C40 C39 C44 C43 0.0(6)
P3 C39 C44 C43 178.5(3)
C42 C43 C44 C39 -0.8(7)
O3 N3 C45 C40 172.9(3)
Ni3 N3 C45 C40 -11.1(6)
C41 C40 C45 N3 165.4(4)
C39 C40 C45 N3 -16.4(6)
C39 P3 C46 C47 -13.9(4)
C52 P3 C46 C47 99.2(4)
Ni3 P3 C46 C47 -136.3(3)
C39 P3 C46 C51 167.5(3)
C52 P3 C46 C51 -79.5(3)
Ni3 P3 C46 C51 45.1(3)
C51 C46 C47 C48 0.0(6)
P3 C46 C47 C48 -178.5(3)
C46 C47 C48 C49 1.3(6)
C47 C48 C49 C50 -1.2(6)
C48 C49 C50 C51 -0.2(6)
C49 C50 C51 C46 1.5(6)
C47 C46 C51 C50 -1.4(6)
P3 C46 C51 C50 177.3(3)
C39 P3 C52 C53 -74.5(3)
C46 P3 C52 C53 171.9(3)
Ni3 P3 C52 C53 49.7(3)
C39 P3 C52 C57 110.0(3)
C46 P3 C52 C57 -3.6(4)
Ni3 P3 C52 C57 -125.8(3)
C57 C52 C53 C54 1.0(6)
P3 C52 C53 C54 -174.6(3)
C52 C53 C54 C55 -1.1(6)
C53 C54 C55 C56 -0.1(6)
C54 C55 C56 C57 1.2(6)
C55 C56 C57 C52 -1.3(6)
C53 C52 C57 C56 0.1(6)
P3 C52 C57 C56 175.6(3)

loop_
_platon_squeeze_void_nr
_platon_squeeze_void_average_x
_platon_squeeze_void_average_y
_platon_squeeze_void_average_z
_platon_squeeze_void_volume
_platon_squeeze_void_count_electrons
_platon_squeeze_void_content
1 0.000 0.500 0.000 133 49 ' '
2 0.051 0.790 0.580 14 0 ' '
3 0.257 0.693 0.700 25 1 ' '
4 0.743 0.307 0.300 25 1 ' '
5 0.948 0.209 0.420 14 0 ' '
